data_7212880
loop_
_publ_author_name
'Liu, Guang-Ning'
'Guo, Guo-Cong'
'Chen, Feng'
'Guo, Sheng-Ping'
'Jiang, Xiao-Ming'
'Yang, Chen'
'Wang, Ming-Sheng'
'Wu, Mei-Feng'
'Huang, Jin-Shun'

_publ_section_title
;
 Stabilization of (SnS4)4&#x2212; anion by coordinating to
 [TM(\p-conjugated-ligand)m]n+ complex: a chain-like thiostannate(iv)
 {[Mn(phen)]2(SnS4)}n&#x00B7;nH2O exhibiting an unprecedented link mode of
 the (SnS4)4&#x2212; anion
;
_journal_issue 12
_journal_name_full CrystEngComm
_journal_page_first 4035
_journal_paper_doi 10.1039/c0ce00292e
_journal_volume 12
_journal_year 2010
_chemical_formula_moiety {[Mn(phen)]2(SnS4)}n.nH2O
_chemical_formula_sum 'C24 H18 Mn2 N4 O S4 Sn'
_chemical_formula_weight 735.23
_chemical_melting_point ?
_chemical_name_common ((Mn(phen))2(SnS4))n.nH2O
_chemical_name_systematic
;
{[Mn(phen)]2(SnS4)}n.nH2O
;
_space_group_IT_number 12
_symmetry_cell_setting monoclinic
_symmetry_space_group_name_Hall '-C 2y'
_symmetry_space_group_name_H-M 'C 1 2/m 1'
_atom_sites_solution_hydrogens geom
_atom_sites_solution_primary direct
_atom_sites_solution_secondary difmap
_audit_creation_method SHELXL-97
_cell_angle_alpha 90.00
_cell_angle_beta 124.970(4)
_cell_angle_gamma 90.00
_cell_formula_units_Z 4
_cell_length_a 16.1459(19)
_cell_length_b 19.2618(15)
_cell_length_c 9.9376(12)
_cell_measurement_reflns_used 3195
_cell_measurement_temperature 293(2)
_cell_measurement_theta_max 27.4797
_cell_measurement_theta_min 2.1145
_cell_volume 2532.6(5)
_computing_cell_refinement 'CrystalClear (Rigaku Corp., 2002)'
_computing_data_collection 'CrystalClear (Rigaku Corp., 2002)'
_computing_data_reduction 'CrystalClear (Rigaku Corp., 2002)'
_computing_publication_material 'Siemens SHELXTL^TM^ 5'
_computing_structure_refinement 'Siemens SHELXTL^TM^ 5'
_computing_structure_solution 'Siemens SHELXTL^TM^ 5'
_diffrn_ambient_temperature 293(2)
_diffrn_measured_fraction_theta_full 0.997
_diffrn_measured_fraction_theta_max 0.997
_diffrn_measurement_device_type 'Rigaku SCXmini CCD'
_diffrn_measurement_method \w
_diffrn_radiation_monochromator graphite
_diffrn_radiation_source 'fine-focus sealed tube'
_diffrn_radiation_type MoK\a
_diffrn_radiation_wavelength 0.71073
_diffrn_reflns_av_R_equivalents 0.0300
_diffrn_reflns_av_sigmaI/netI 0.0241
_diffrn_reflns_limit_h_max 19
_diffrn_reflns_limit_h_min -19
_diffrn_reflns_limit_k_max 23
_diffrn_reflns_limit_k_min -22
_diffrn_reflns_limit_l_max 12
_diffrn_reflns_limit_l_min -11
_diffrn_reflns_number 9625
_diffrn_reflns_theta_full 25.49
_diffrn_reflns_theta_max 25.49
_diffrn_reflns_theta_min 2.50
_exptl_absorpt_coefficient_mu 2.318
_exptl_absorpt_correction_T_max 1.0000
_exptl_absorpt_correction_T_min 0.8134
_exptl_absorpt_correction_type multi-scan
_exptl_absorpt_process_details 'Sphere (Rigaku CrystalClear)'
_exptl_crystal_colour red
_exptl_crystal_density_diffrn 1.928
_exptl_crystal_density_meas ?
_exptl_crystal_density_method 'not measured'
_exptl_crystal_description block
_exptl_crystal_F_000 1448
_exptl_crystal_size_max 0.20
_exptl_crystal_size_mid 0.15
_exptl_crystal_size_min 0.15
_refine_diff_density_max 0.425
_refine_diff_density_min -0.395
_refine_diff_density_rms 0.069
_refine_ls_extinction_method none
_refine_ls_goodness_of_fit_ref 0.995
_refine_ls_hydrogen_treatment mixed
_refine_ls_matrix_type full
_refine_ls_number_parameters 173
_refine_ls_number_reflns 2436
_refine_ls_number_restraints 0
_refine_ls_restrained_S_all 0.995
_refine_ls_R_factor_all 0.0306
_refine_ls_R_factor_gt 0.0249
_refine_ls_shift/su_max 0.001
_refine_ls_shift/su_mean 0.000
_refine_ls_structure_factor_coef Fsqd
_refine_ls_weighting_details 'calc w=1/[\s^2^(Fo^2^)+(0.0340P)^2^+1.2502P] where P=(Fo^2^+2Fc^2^)/3'
_refine_ls_weighting_scheme calc
_refine_ls_wR_factor_gt 0.0564
_refine_ls_wR_factor_ref 0.0594
_reflns_number_gt 2180
_reflns_number_total 2436
_reflns_threshold_expression >2sigma(I)
_cod_data_source_file c0ce00292e.txt
_cod_data_source_block 12
_cod_depositor_comments
;
The following automatic conversions were performed:

'_chemical_melting_point' value 'not measured' was changed to '?' -
the value is undefined or not
given.

'_exptl_absorpt_correction_type' value 'Multi-scan' changed
to 'multi-scan' according to
/home/saulius/struct/CIF-dictionaries/cif_core.dic dictionary named
'cif_core.dic' version 2.4.2 from 2011-04-26.

Automatic conversion script
Id: cif_fix_values 1891 2012-01-12 08:04:46Z andrius 

The following automatic conversions were performed:

'_exptl_crystal_density_meas' value 'not measured' was changed to '?'
- the value is perceived as not measured.

Automatic conversion script
Id: cif_fix_values 3008 2015-01-20 13:52:24Z robertas 
;
_cod_original_sg_symbol_H-M c2/m
_cod_database_code 7212880

loop_
_symmetry_equiv_pos_as_xyz
'x, y, z'
'-x, y, -z'
'x+1/2, y+1/2, z'
'-x+1/2, y+1/2, -z'
'-x, -y, -z'
'x, -y, z'
'-x+1/2, -y+1/2, -z'
'x+1/2, -y+1/2, z'

loop_
_atom_site_label
_atom_site_type_symbol
_atom_site_fract_x
_atom_site_fract_y
_atom_site_fract_z
_atom_site_U_iso_or_equiv
_atom_site_adp_type
_atom_site_occupancy
_atom_site_symmetry_multiplicity
_atom_site_calc_flag
_atom_site_refinement_flags
Sn1 Sn 0.586538(19) 0.5000 0.30642(3) 0.02295(9) Uani 1 2 d S
Mn1 Mn 0.33826(4) 0.5000 0.02641(7) 0.02627(14) Uani 1 2 d S
Mn2 Mn 0.5000 0.59097(3) 0.5000 0.02636(14) Uani 1 2 d S
S1 S 0.46641(5) 0.40594(3) 0.20211(8) 0.02644(16) Uani 1 1 d .
S2 S 0.71470(7) 0.5000 0.26303(12) 0.0284(2) Uani 1 2 d S
S3 S 0.64402(7) 0.5000 0.58955(11) 0.0254(2) Uani 1 2 d S
N11 N 0.20737(17) 0.42987(12) -0.0303(3) 0.0294(5) Uani 1 1 d .
N21 N 0.60126(17) 0.68689(11) 0.5696(3) 0.0282(5) Uani 1 1 d .
C11 C 0.2090(2) 0.36136(15) -0.0230(4) 0.0374(7) Uani 1 1 d .
H11A H 0.2699 0.3386 0.0183 0.045 Uiso 1 1 calc R
C12 C 0.1232(3) 0.32140(16) -0.0745(4) 0.0439(8) Uani 1 1 d .
H12A H 0.1277 0.2733 -0.0662 0.053 Uiso 1 1 calc R
C13 C 0.0333(2) 0.35385(18) -0.1368(4) 0.0451(8) Uani 1 1 d .
H13A H -0.0243 0.3279 -0.1716 0.054 Uiso 1 1 calc R
C14 C 0.0274(2) 0.42674(17) -0.1486(3) 0.0364(7) Uani 1 1 d .
C15 C 0.1181(2) 0.46247(14) -0.0901(3) 0.0288(6) Uani 1 1 d .
C16 C -0.0638(2) 0.46518(18) -0.2136(4) 0.0479(8) Uani 1 1 d .
H16A H -0.1243 0.4415 -0.2566 0.057 Uiso 1 1 calc R
C21 C 0.6989(2) 0.68718(15) 0.6362(4) 0.0368(7) Uani 1 1 d .
H21A H 0.7316 0.6447 0.6573 0.044 Uiso 1 1 calc R
C22 C 0.7563(3) 0.74780(17) 0.6771(4) 0.0459(8) Uani 1 1 d .
H22A H 0.8257 0.7452 0.7270 0.055 Uiso 1 1 calc R
C23 C 0.7096(2) 0.81051(16) 0.6432(4) 0.0415(7) Uani 1 1 d .
H23A H 0.7466 0.8513 0.6684 0.050 Uiso 1 1 calc R
C24 C 0.6045(2) 0.81322(14) 0.5694(3) 0.0329(6) Uani 1 1 d .
C25 C 0.5534(2) 0.74939(13) 0.5357(3) 0.0275(6) Uani 1 1 d .
C26 C 0.5500(2) 0.87738(14) 0.5334(4) 0.0392(7) Uani 1 1 d .
H26A H 0.5841 0.9194 0.5566 0.047 Uiso 1 1 calc R
O1W O 0.0000 0.20959(17) 0.0000 0.0574(10) Uani 1 2 d S
HIWA H 0.010(4) 0.184(2) -0.055(5) 0.086 Uiso 1 1 d .

loop_
_atom_site_aniso_label
_atom_site_aniso_U_11
_atom_site_aniso_U_22
_atom_site_aniso_U_33
_atom_site_aniso_U_23
_atom_site_aniso_U_13
_atom_site_aniso_U_12
Sn1 0.02394(15) 0.02385(14) 0.02612(16) 0.000 0.01732(13) 0.000
Mn1 0.0244(3) 0.0270(3) 0.0300(3) 0.000 0.0171(3) 0.000
Mn2 0.0307(3) 0.0205(3) 0.0330(3) 0.000 0.0213(3) 0.000
S1 0.0296(4) 0.0225(3) 0.0295(4) -0.0017(3) 0.0183(3) -0.0022(3)
S2 0.0246(5) 0.0362(5) 0.0300(5) 0.000 0.0189(5) 0.000
S3 0.0263(5) 0.0268(5) 0.0234(5) 0.000 0.0145(4) 0.000
N11 0.0302(13) 0.0318(13) 0.0312(13) 0.0029(10) 0.0206(11) -0.0012(10)
N21 0.0307(13) 0.0256(12) 0.0289(12) 0.0001(9) 0.0175(11) -0.0005(10)
C11 0.0405(18) 0.0370(17) 0.0395(18) 0.0033(13) 0.0256(15) -0.0010(14)
C12 0.052(2) 0.0335(17) 0.048(2) 0.0001(14) 0.0302(18) -0.0104(15)
C13 0.044(2) 0.055(2) 0.0410(19) -0.0051(15) 0.0268(17) -0.0211(16)
C14 0.0319(16) 0.0534(19) 0.0291(16) -0.0042(14) 0.0205(14) -0.0084(14)
C15 0.0276(15) 0.0379(15) 0.0256(14) -0.0010(11) 0.0180(13) -0.0030(12)
C16 0.0252(16) 0.075(2) 0.0407(19) -0.0007(15) 0.0173(15) -0.0068(15)
C21 0.0352(17) 0.0338(16) 0.0435(18) -0.0006(13) 0.0238(15) 0.0010(13)
C22 0.0345(18) 0.049(2) 0.054(2) -0.0061(16) 0.0249(17) -0.0102(15)
C23 0.0483(19) 0.0336(17) 0.0459(19) -0.0058(14) 0.0288(17) -0.0132(15)
C24 0.0437(17) 0.0278(15) 0.0292(15) -0.0017(12) 0.0220(14) -0.0036(13)
C25 0.0382(16) 0.0256(13) 0.0227(14) 0.0002(11) 0.0198(13) -0.0007(12)
C26 0.056(2) 0.0231(14) 0.0383(18) -0.0022(12) 0.0271(17) -0.0056(13)
O1W 0.093(3) 0.0301(18) 0.083(3) 0.000 0.071(3) 0.000

loop_
_atom_type_symbol
_atom_type_description
_atom_type_scat_dispersion_real
_atom_type_scat_dispersion_imag
_atom_type_scat_source
C C 0.0033 0.0016 'International Tables Vol C Tables 4.2.6.8 and 6.1.1.4'
H H 0.0000 0.0000 'International Tables Vol C Tables 4.2.6.8 and 6.1.1.4'
N N 0.0061 0.0033 'International Tables Vol C Tables 4.2.6.8 and 6.1.1.4'
O O 0.0106 0.0060 'International Tables Vol C Tables 4.2.6.8 and 6.1.1.4'
S S 0.1246 0.1234 'International Tables Vol C Tables 4.2.6.8 and 6.1.1.4'
Mn Mn 0.3368 0.7283 'International Tables Vol C Tables 4.2.6.8 and 6.1.1.4'
Sn Sn -0.6537 1.4246 'International Tables Vol C Tables 4.2.6.8 and 6.1.1.4'

loop_
_geom_angle_atom_site_label_1
_geom_angle_atom_site_label_2
_geom_angle_atom_site_label_3
_geom_angle
_geom_angle_site_symmetry_1
_geom_angle_site_symmetry_3
S2 Sn1 S3 115.21(3) . .
S2 Sn1 S1 119.90(2) . .
S3 Sn1 S1 100.30(2) . .
S2 Sn1 S1 119.90(2) . 6_565
S3 Sn1 S1 100.30(2) . 6_565
S1 Sn1 S1 97.42(3) . 6_565
N11 Mn1 N11 72.31(11) . 6_565
N11 Mn1 S2 93.34(6) . 5_665
N11 Mn1 S2 93.34(6) 6_565 5_665
N11 Mn1 S1 149.54(6) . 6_565
N11 Mn1 S1 91.24(6) 6_565 6_565
S2 Mn1 S1 113.52(3) 5_665 6_565
N11 Mn1 S1 91.24(6) . .
N11 Mn1 S1 149.54(6) 6_565 .
S2 Mn1 S1 113.52(3) 5_665 .
S1 Mn1 S1 90.83(4) 6_565 .
N21 Mn2 N21 72.80(11) . 2_656
N21 Mn2 S3 168.11(6) . 5_666
N21 Mn2 S3 95.48(6) 2_656 5_666
N21 Mn2 S3 95.48(6) . .
N21 Mn2 S3 168.11(6) 2_656 .
S3 Mn2 S3 96.29(3) 5_666 .
N21 Mn2 S1 89.50(6) . 5_666
N21 Mn2 S1 88.46(6) 2_656 5_666
S3 Mn2 S1 88.19(2) 5_666 5_666
S3 Mn2 S1 93.50(3) . 5_666
N21 Mn2 S1 88.46(6) . 6_565
N21 Mn2 S1 89.50(6) 2_656 6_565
S3 Mn2 S1 93.50(3) 5_666 6_565
S3 Mn2 S1 88.19(2) . 6_565
S1 Mn2 S1 177.47(3) 5_666 6_565
Sn1 S1 Mn1 84.11(2) . .
Sn1 S1 Mn2 84.55(2) . 5_666
Mn1 S1 Mn2 108.16(3) . 5_666
Sn1 S2 Mn1 117.28(4) . 5_665
Sn1 S3 Mn2 86.02(3) . 5_666
Sn1 S3 Mn2 86.02(3) . .
Mn2 S3 Mn2 83.71(3) 5_666 .
C11 N11 C15 117.9(2) . .
C11 N11 Mn1 126.1(2) . .
C15 N11 Mn1 115.69(17) . .
C21 N21 C25 117.8(2) . .
C21 N21 Mn2 126.64(19) . .
C25 N21 Mn2 115.52(18) . .
N11 C11 C12 123.0(3) . .
N11 C11 H11A 118.5 . .
C12 C11 H11A 118.5 . .
C13 C12 C11 119.2(3) . .
C13 C12 H12A 120.4 . .
C11 C12 H12A 120.4 . .
C12 C13 C14 119.9(3) . .
C12 C13 H13A 120.0 . .
C14 C13 H13A 120.0 . .
C15 C14 C13 116.7(3) . .
C15 C14 C16 119.5(3) . .
C13 C14 C16 123.8(3) . .
N11 C15 C14 123.2(3) . .
N11 C15 C15 117.54(15) . 6_565
C14 C15 C15 119.29(18) . 6_565
C16 C16 C14 121.18(19) 6_565 .
C16 C16 H16A 119.4 6_565 .
C14 C16 H16A 119.4 . .
N21 C21 C22 123.7(3) . .
N21 C21 H21A 118.2 . .
C22 C21 H21A 118.2 . .
C23 C22 C21 119.2(3) . .
C23 C22 H22A 120.4 . .
C21 C22 H22A 120.4 . .
C22 C23 C24 119.5(3) . .
C22 C23 H23A 120.3 . .
C24 C23 H23A 120.3 . .
C25 C24 C23 117.2(3) . .
C25 C24 C26 119.9(3) . .
C23 C24 C26 122.9(3) . .
N21 C25 C24 122.6(3) . .
N21 C25 C25 118.07(15) . 2_656
C24 C25 C25 119.31(17) . 2_656
C26 C26 C24 120.78(17) 2_656 .
C26 C26 H26A 119.6 2_656 .
C24 C26 H26A 119.6 . .

loop_
_geom_bond_atom_site_label_1
_geom_bond_atom_site_label_2
_geom_bond_distance
_geom_bond_site_symmetry_2
Sn1 S2 2.3433(9) .
Sn1 S3 2.4051(10) .
Sn1 S1 2.4112(7) .
Sn1 S1 2.4112(7) 6_565
Mn1 N11 2.290(2) .
Mn1 N11 2.290(2) 6_565
Mn1 S2 2.4870(11) 5_665
Mn1 S1 2.5438(8) 6_565
Mn1 S1 2.5438(8) .
Mn2 N21 2.295(2) .
Mn2 N21 2.295(2) 2_656
Mn2 S3 2.6263(8) 5_666
Mn2 S3 2.6263(8) .
Mn2 S1 2.6871(7) 5_666
Mn2 S1 2.6871(7) 6_565
S1 Mn2 2.6871(7) 5_666
S2 Mn1 2.4870(11) 5_665
S3 Mn2 2.6263(8) 5_666
N11 C11 1.321(3) .
N11 C15 1.358(3) .
N21 C21 1.314(4) .
N21 C25 1.364(3) .
C11 C12 1.400(4) .
C11 H11A 0.9300 .
C12 C13 1.361(5) .
C12 H12A 0.9300 .
C13 C14 1.407(4) .
C13 H13A 0.9300 .
C14 C15 1.407(4) .
C14 C16 1.430(4) .
C15 C15 1.446(5) 6_565
C16 C16 1.341(7) 6_565
C16 H16A 0.9300 .
C21 C22 1.399(4) .
C21 H21A 0.9300 .
C22 C23 1.360(5) .
C22 H22A 0.9300 .
C23 C24 1.412(4) .
C23 H23A 0.9300 .
C24 C25 1.410(4) .
C24 C26 1.438(4) .
C25 C25 1.440(6) 2_656
C26 C26 1.348(6) 2_656
C26 H26A 0.9300 .
O1W HIWA 0.82(4) .

loop_
_geom_hbond_atom_site_label_D
_geom_hbond_atom_site_label_H
_geom_hbond_atom_site_label_A
_geom_hbond_distance_DH
_geom_hbond_distance_HA
_geom_hbond_distance_DA
_geom_hbond_angle_DHA
_geom_hbond_site_symmetry_A
O1W HIWA S1 0.82(4) 2.44(4) 3.245(2) 172(4) 7
C22 H22A O1W 0.93 2.70 3.461(3) 139.6 5_666
